data_4070332
loop_
_publ_author_name
'Yu, Insun'
'Wallis, Christopher J.'
'Patrick, Brian O.'
'Mehrkhodavandi, Parisa'

_publ_section_title
;
 Template Synthesis of Donor-Functionalized NX-Carbenes (X = P, Si)
;
_journal_issue 21
_journal_name_full Organometallics
_journal_page_first 6370
_journal_paper_doi 10.1021/om900725e
_journal_volume 28
_journal_year 2009
_chemical_formula_sum 'C35 H32 Cl3 Fe N O P2'
_chemical_formula_weight 706.76
_chemical_name_systematic
;
 ?
;
_space_group_IT_number 2
_symmetry_cell_setting triclinic
_symmetry_space_group_name_Hall '-P 1'
_symmetry_space_group_name_H-M 'P -1'
_atom_sites_solution_hydrogens geom
_atom_sites_solution_primary direct
_atom_sites_solution_secondary difmap
_audit_creation_method SHELXL-97
_cell_angle_alpha 89.073(5)
_cell_angle_beta 81.920(4)
_cell_angle_gamma 78.355(4)
_cell_formula_units_Z 2
_cell_length_a 8.2910(9)
_cell_length_b 11.5242(15)
_cell_length_c 17.549(2)
_cell_measurement_reflns_used 9912
_cell_measurement_temperature 173(2)
_cell_measurement_theta_max 27.36
_cell_measurement_theta_min 2.34
_cell_volume 1625.8(3)
_computing_structure_refinement 'SHELXL-97 (Sheldrick, 1997)'
_diffrn_ambient_temperature 173(2)
_diffrn_measured_fraction_theta_full 0.980
_diffrn_measured_fraction_theta_max 0.980
_diffrn_measurement_device_type 'Bruker X8 APEX II'
_diffrn_measurement_method 'area detector'
_diffrn_radiation_monochromator graphite
_diffrn_radiation_source 'fine-focus sealed tube'
_diffrn_radiation_type MoK\a
_diffrn_radiation_wavelength 0.71073
_diffrn_reflns_av_R_equivalents 0.0333
_diffrn_reflns_av_sigmaI/netI 0.0263
_diffrn_reflns_limit_h_max 10
_diffrn_reflns_limit_h_min -10
_diffrn_reflns_limit_k_max 14
_diffrn_reflns_limit_k_min -14
_diffrn_reflns_limit_l_max 22
_diffrn_reflns_limit_l_min -22
_diffrn_reflns_number 40446
_diffrn_reflns_theta_full 27.64
_diffrn_reflns_theta_max 27.64
_diffrn_reflns_theta_min 1.80
_exptl_absorpt_coefficient_mu 0.839
_exptl_absorpt_correction_T_max 0.927
_exptl_absorpt_correction_T_min 0.852
_exptl_absorpt_correction_type multi-scan
_exptl_crystal_colour yellow
_exptl_crystal_density_diffrn 1.444
_exptl_crystal_density_method 'not measured'
_exptl_crystal_description needle
_exptl_crystal_F_000 728
_exptl_crystal_size_max 0.45
_exptl_crystal_size_mid 0.13
_exptl_crystal_size_min 0.09
_refine_diff_density_max 0.477
_refine_diff_density_min -0.242
_refine_diff_density_rms 0.056
_refine_ls_extinction_method none
_refine_ls_goodness_of_fit_ref 1.045
_refine_ls_hydrogen_treatment constr
_refine_ls_matrix_type full
_refine_ls_number_parameters 410
_refine_ls_number_reflns 7408
_refine_ls_number_restraints 0
_refine_ls_restrained_S_all 1.045
_refine_ls_R_factor_all 0.0428
_refine_ls_R_factor_gt 0.0332
_refine_ls_shift/su_max 0.002
_refine_ls_shift/su_mean 0.000
_refine_ls_structure_factor_coef Fsqd
_refine_ls_weighting_details 'calc w=1/[\s^2^(Fo^2^)+(0.0368P)^2^+1.0939P] where P=(Fo^2^+2Fc^2^)/3'
_refine_ls_weighting_scheme calc
_refine_ls_wR_factor_gt 0.0799
_refine_ls_wR_factor_ref 0.0852
_reflns_number_gt 6263
_reflns_number_total 7408
_reflns_threshold_expression >2sigma(I)
_cod_data_source_file om900725e_si_001.cif
_cod_data_source_block pm035
_cod_database_code 4070332

loop_
_symmetry_equiv_pos_as_xyz
'x, y, z'
'-x, -y, -z'

loop_
_atom_site_label
_atom_site_type_symbol
_atom_site_fract_x
_atom_site_fract_y
_atom_site_fract_z
_atom_site_U_iso_or_equiv
_atom_site_adp_type
_atom_site_occupancy
_atom_site_symmetry_multiplicity
_atom_site_calc_flag
_atom_site_refinement_flags
_atom_site_disorder_assembly
_atom_site_disorder_group
C1 C 0.6621(2) 0.31034(15) 0.68467(10) 0.0217(4) Uani 1 1 d . . .
C2 C 0.6615(2) 0.29110(15) 0.84269(10) 0.0201(3) Uani 1 1 d . . .
C3 C 0.8596(3) 0.47579(18) 0.67953(14) 0.0363(5) Uani 1 1 d . . .
H3 H 0.8366 0.4904 0.6283 0.044 Uiso 1 1 calc R . .
C4 C 1.0053(3) 0.40687(18) 0.70104(15) 0.0370(5) Uani 1 1 d . . .
H4 H 1.0984 0.3664 0.6671 0.044 Uiso 1 1 calc R . .
C5 C 0.9887(3) 0.40833(19) 0.78245(15) 0.0385(5) Uani 1 1 d . . .
H5 H 1.0684 0.3685 0.8129 0.046 Uiso 1 1 calc R . .
C6 C 0.8340(3) 0.47880(19) 0.80995(14) 0.0395(5) Uani 1 1 d . . .
H6 H 0.7912 0.4960 0.8625 0.047 Uiso 1 1 calc R . .
C7 C 0.7528(3) 0.51971(17) 0.74721(15) 0.0366(5) Uani 1 1 d . . .
H7 H 0.6451 0.5684 0.7496 0.044 Uiso 1 1 calc R . .
C8 C 1.0648(2) 0.09956(17) 0.80924(11) 0.0245(4) Uani 1 1 d . . .
H8A H 1.1306 0.0196 0.7945 0.029 Uiso 1 1 calc R . .
H8B H 1.1437 0.1529 0.8117 0.029 Uiso 1 1 calc R . .
C9 C 0.9657(2) 0.09395(19) 0.88896(11) 0.0304(4) Uani 1 1 d . . .
H9A H 0.8855 0.0417 0.8859 0.036 Uiso 1 1 calc R . .
H9B H 1.0433 0.0570 0.9246 0.036 Uiso 1 1 calc R . .
C10 C 0.8706(2) 0.2130(2) 0.92287(11) 0.0310(4) Uani 1 1 d . . .
H10A H 0.8677 0.2109 0.9795 0.037 Uiso 1 1 calc R . .
H10B H 0.9317 0.2752 0.9031 0.037 Uiso 1 1 calc R . .
C11 C 0.8250(2) 0.02992(15) 0.73029(10) 0.0198(3) Uani 1 1 d . . .
C12 C 0.6539(2) 0.04525(16) 0.74605(12) 0.0272(4) Uani 1 1 d . . .
H12 H 0.5886 0.1221 0.7581 0.033 Uiso 1 1 calc R . .
C13 C 0.5766(3) -0.05043(18) 0.74447(15) 0.0372(5) Uani 1 1 d . . .
H13 H 0.4589 -0.0388 0.7556 0.045 Uiso 1 1 calc R . .
C14 C 0.6695(3) -0.16219(18) 0.72684(14) 0.0365(5) Uani 1 1 d . . .
H14 H 0.6161 -0.2276 0.7256 0.044 Uiso 1 1 calc R . .
C15 C 0.8402(3) -0.17903(17) 0.71096(13) 0.0327(5) Uani 1 1 d . . .
H15 H 0.9047 -0.2561 0.6989 0.039 Uiso 1 1 calc R . .
C16 C 0.9176(2) -0.08394(16) 0.71258(11) 0.0264(4) Uani 1 1 d . . .
H16 H 1.0353 -0.0961 0.7015 0.032 Uiso 1 1 calc R . .
C17 C 1.0794(2) 0.12967(15) 0.64558(10) 0.0204(4) Uani 1 1 d . . .
C18 C 1.0155(2) 0.12423(17) 0.57694(11) 0.0268(4) Uani 1 1 d . . .
H18 H 0.9007 0.1240 0.5780 0.032 Uiso 1 1 calc R . .
C19 C 1.1178(3) 0.11913(19) 0.50703(12) 0.0328(5) Uani 1 1 d . . .
H19 H 1.0730 0.1161 0.4604 0.039 Uiso 1 1 calc R . .
C20 C 1.2855(3) 0.11847(19) 0.50517(12) 0.0343(5) Uani 1 1 d . . .
H20 H 1.3559 0.1147 0.4573 0.041 Uiso 1 1 calc R . .
C21 C 1.3498(3) 0.1233(2) 0.57281(13) 0.0349(5) Uani 1 1 d . . .
H21 H 1.4651 0.1223 0.5715 0.042 Uiso 1 1 calc R . .
C22 C 1.2480(2) 0.12964(18) 0.64280(12) 0.0281(4) Uani 1 1 d . . .
H22 H 1.2934 0.1340 0.6892 0.034 Uiso 1 1 calc R . .
C23 C 0.3310(2) 0.28443(17) 0.92829(10) 0.0225(4) Uani 1 1 d . . .
C24 C 0.3690(2) 0.16555(18) 0.94805(12) 0.0292(4) Uani 1 1 d . . .
H24 H 0.4481 0.1116 0.9145 0.035 Uiso 1 1 calc R . .
C25 C 0.2937(3) 0.1245(2) 1.01566(13) 0.0369(5) Uani 1 1 d . . .
H25 H 0.3233 0.0436 1.0290 0.044 Uiso 1 1 calc R . .
C26 C 0.1746(3) 0.2021(2) 1.06397(12) 0.0364(5) Uani 1 1 d . . .
H26 H 0.1225 0.1744 1.1105 0.044 Uiso 1 1 calc R . .
C27 C 0.1325(3) 0.3186(2) 1.04438(12) 0.0327(5) Uani 1 1 d . . .
H27 H 0.0494 0.3713 1.0770 0.039 Uiso 1 1 calc R . .
C28 C 0.2104(2) 0.36049(18) 0.97716(11) 0.0273(4) Uani 1 1 d . . .
H28 H 0.1810 0.4418 0.9645 0.033 Uiso 1 1 calc R . .
C29 C 0.3893(2) 0.48717(16) 0.84296(10) 0.0222(4) Uani 1 1 d . . .
C30 C 0.4406(2) 0.54555(18) 0.90115(11) 0.0277(4) Uani 1 1 d . . .
H30 H 0.4995 0.5004 0.9380 0.033 Uiso 1 1 calc R . .
C31 C 0.4079(3) 0.66736(19) 0.90652(12) 0.0347(5) Uani 1 1 d . . .
H31 H 0.4443 0.7058 0.9465 0.042 Uiso 1 1 calc R . .
C32 C 0.3214(3) 0.73334(19) 0.85301(14) 0.0386(5) Uani 1 1 d . . .
H32 H 0.2967 0.8174 0.8566 0.046 Uiso 1 1 calc R . .
C33 C 0.2711(3) 0.6769(2) 0.79456(14) 0.0385(5) Uani 1 1 d . . .
H33 H 0.2129 0.7223 0.7576 0.046 Uiso 1 1 calc R . .
C34 C 0.3047(2) 0.55492(18) 0.78943(12) 0.0289(4) Uani 1 1 d . . .
H34 H 0.2697 0.5169 0.7489 0.035 Uiso 1 1 calc R . .
N1 N 0.69920(19) 0.24592(15) 0.90539(9) 0.0257(3) Uani 1 1 d . . .
O1 O 0.58316(18) 0.29862(14) 0.63691(8) 0.0338(3) Uani 1 1 d . . .
P1 P 0.93414(5) 0.15213(4) 0.73484(3) 0.01747(10) Uani 1 1 d . . .
P2 P 0.43218(6) 0.32564(4) 0.83509(3) 0.02077(10) Uani 1 1 d . . .
Fe1 Fe 0.79684(3) 0.33416(2) 0.747092(14) 0.01804(7) Uani 1 1 d . . .
C35 C 0.6421(6) 0.3251(4) 0.4527(3) 0.0298(11) Uiso 0.653(11) 1 d P A 1
H35 H 0.6186 0.3312 0.5102 0.036 Uiso 0.653(11) 1 calc PR A 1
Cl1 Cl 0.6992(3) 0.1785(2) 0.4276(2) 0.0434(7) Uani 0.653(11) 1 d P A 1
Cl2 Cl 0.8125(3) 0.4000(2) 0.42061(19) 0.0585(6) Uani 0.653(11) 1 d P A 1
Cl3 Cl 0.4695(3) 0.3959(3) 0.41659(19) 0.0625(7) Uani 0.653(11) 1 d P A 1
C35B C 0.6674(11) 0.3406(8) 0.4602(5) 0.030(2) Uiso 0.347(11) 1 d P A 2
H35B H 0.6169 0.3460 0.5155 0.036 Uiso 0.347(11) 1 calc PR A 2
Cl1B Cl 0.7066(9) 0.1875(7) 0.4304(5) 0.063(2) Uiso 0.347(11) 1 d P A 2
Cl2B Cl 0.8398(11) 0.3875(5) 0.4536(7) 0.094(2) Uani 0.347(11) 1 d P A 2
Cl3B Cl 0.5162(18) 0.4199(10) 0.4053(4) 0.137(3) Uani 0.347(11) 1 d P A 2

loop_
_atom_site_aniso_label
_atom_site_aniso_U_11
_atom_site_aniso_U_22
_atom_site_aniso_U_33
_atom_site_aniso_U_23
_atom_site_aniso_U_13
_atom_site_aniso_U_12
C1 0.0230(9) 0.0183(8) 0.0228(9) 0.0038(7) -0.0001(7) -0.0043(7)
C2 0.0169(8) 0.0220(9) 0.0221(9) -0.0042(7) -0.0011(7) -0.0064(7)
C3 0.0398(12) 0.0251(10) 0.0461(13) 0.0108(9) 0.0011(10) -0.0173(9)
C4 0.0243(10) 0.0214(10) 0.0638(15) -0.0010(9) 0.0098(10) -0.0118(8)
C5 0.0302(11) 0.0321(11) 0.0608(15) 0.0034(10) -0.0136(10) -0.0194(9)
C6 0.0418(13) 0.0303(11) 0.0510(14) -0.0149(10) 0.0019(10) -0.0229(10)
C7 0.0266(11) 0.0144(9) 0.0674(16) 0.0000(9) 0.0039(10) -0.0079(7)
C8 0.0183(9) 0.0286(10) 0.0260(9) 0.0031(7) -0.0051(7) -0.0021(7)
C9 0.0229(10) 0.0418(12) 0.0259(10) 0.0093(8) -0.0059(8) -0.0044(8)
C10 0.0209(10) 0.0522(13) 0.0203(9) -0.0005(9) -0.0065(7) -0.0058(9)
C11 0.0203(9) 0.0186(8) 0.0205(8) 0.0017(7) -0.0013(7) -0.0052(7)
C12 0.0214(9) 0.0171(9) 0.0419(11) -0.0001(8) -0.0028(8) -0.0023(7)
C13 0.0213(10) 0.0240(10) 0.0676(16) 0.0039(10) -0.0058(10) -0.0087(8)
C14 0.0380(12) 0.0196(9) 0.0558(14) 0.0037(9) -0.0085(10) -0.0136(8)
C15 0.0368(12) 0.0154(9) 0.0431(12) -0.0018(8) -0.0001(9) -0.0019(8)
C16 0.0239(10) 0.0207(9) 0.0317(10) -0.0001(7) 0.0029(8) -0.0021(7)
C17 0.0188(9) 0.0174(8) 0.0231(9) 0.0004(7) 0.0020(7) -0.0028(6)
C18 0.0227(9) 0.0305(10) 0.0275(10) -0.0017(8) -0.0010(7) -0.0075(8)
C19 0.0359(12) 0.0382(12) 0.0240(10) -0.0029(8) 0.0006(8) -0.0100(9)
C20 0.0335(11) 0.0366(11) 0.0298(11) -0.0038(9) 0.0107(9) -0.0105(9)
C21 0.0202(10) 0.0409(12) 0.0417(12) -0.0014(9) 0.0066(8) -0.0090(8)
C22 0.0209(9) 0.0323(10) 0.0308(10) -0.0020(8) -0.0015(8) -0.0058(8)
C23 0.0165(8) 0.0303(10) 0.0222(9) 0.0013(7) -0.0030(7) -0.0080(7)
C24 0.0226(10) 0.0312(10) 0.0332(11) 0.0036(8) -0.0010(8) -0.0061(8)
C25 0.0350(12) 0.0366(12) 0.0412(12) 0.0134(10) -0.0049(9) -0.0134(9)
C26 0.0372(12) 0.0503(13) 0.0259(10) 0.0060(9) 0.0000(9) -0.0219(10)
C27 0.0287(11) 0.0434(12) 0.0278(10) -0.0071(9) 0.0035(8) -0.0159(9)
C28 0.0244(10) 0.0297(10) 0.0287(10) -0.0011(8) -0.0020(8) -0.0087(8)
C29 0.0176(9) 0.0246(9) 0.0234(9) 0.0028(7) 0.0008(7) -0.0044(7)
C30 0.0293(10) 0.0301(10) 0.0222(9) -0.0001(8) -0.0022(8) -0.0033(8)
C31 0.0378(12) 0.0333(11) 0.0312(11) -0.0061(9) 0.0039(9) -0.0082(9)
C32 0.0375(12) 0.0230(10) 0.0504(14) 0.0050(9) 0.0057(10) -0.0030(9)
C33 0.0312(11) 0.0364(12) 0.0487(13) 0.0180(10) -0.0102(10) -0.0064(9)
C34 0.0244(10) 0.0344(11) 0.0306(10) 0.0095(8) -0.0066(8) -0.0107(8)
N1 0.0194(8) 0.0368(9) 0.0209(8) -0.0028(7) -0.0028(6) -0.0051(6)
O1 0.0344(8) 0.0453(9) 0.0249(7) 0.0036(6) -0.0100(6) -0.0116(7)
P1 0.0149(2) 0.0178(2) 0.0197(2) 0.00077(16) -0.00126(16) -0.00391(16)
P2 0.0171(2) 0.0247(2) 0.0207(2) 0.00027(18) -0.00230(17) -0.00489(17)
Fe1 0.01648(13) 0.01509(12) 0.02323(14) -0.00027(9) -0.00113(9) -0.00590(9)
Cl1 0.0297(8) 0.0263(7) 0.0641(12) 0.0034(5) 0.0177(6) 0.0012(5)
Cl2 0.0634(9) 0.0547(8) 0.0624(12) 0.0056(8) 0.0032(8) -0.0325(6)
Cl3 0.0507(11) 0.0515(9) 0.0792(18) -0.0001(8) -0.0241(8) 0.0144(7)
Cl2B 0.107(3) 0.0552(18) 0.108(5) -0.006(3) 0.037(3) -0.021(2)
Cl3B 0.197(7) 0.126(5) 0.0361(17) -0.001(3) -0.032(3) 0.103(4)

loop_
_atom_type_symbol
_atom_type_description
_atom_type_scat_dispersion_real
_atom_type_scat_dispersion_imag
_atom_type_scat_source
C C 0.0033 0.0016 'International Tables Vol C Tables 4.2.6.8 and 6.1.1.4'
H H 0.0000 0.0000 'International Tables Vol C Tables 4.2.6.8 and 6.1.1.4'
N N 0.0061 0.0033 'International Tables Vol C Tables 4.2.6.8 and 6.1.1.4'
O O 0.0106 0.0060 'International Tables Vol C Tables 4.2.6.8 and 6.1.1.4'
P P 0.1023 0.0942 'International Tables Vol C Tables 4.2.6.8 and 6.1.1.4'
Fe Fe 0.3463 0.8444 'International Tables Vol C Tables 4.2.6.8 and 6.1.1.4'
Cl Cl 0.1484 0.1585 'International Tables Vol C Tables 4.2.6.8 and 6.1.1.4'

loop_
_geom_angle_atom_site_label_1
_geom_angle_atom_site_label_2
_geom_angle_atom_site_label_3
_geom_angle
O1 C1 Fe1 172.82(16)
N1 C2 P2 115.28(13)
N1 C2 Fe1 132.94(14)
P2 C2 Fe1 111.78(9)
C4 C3 C7 108.1(2)
C4 C3 Fe1 71.26(12)
C7 C3 Fe1 69.87(11)
C4 C3 H3 125.9
C7 C3 H3 125.9
Fe1 C3 H3 124.5
C3 C4 C5 107.7(2)
C3 C4 Fe1 70.08(11)
C5 C4 Fe1 70.30(11)
C3 C4 H4 126.2
C5 C4 H4 126.2
Fe1 C4 H4 125.1
C6 C5 C4 107.8(2)
C6 C5 Fe1 70.35(12)
C4 C5 Fe1 70.71(12)
C6 C5 H5 126.1
C4 C5 H5 126.1
Fe1 C5 H5 124.4
C7 C6 C5 108.6(2)
C7 C6 Fe1 70.04(12)
C5 C6 Fe1 71.02(12)
C7 C6 H6 125.7
C5 C6 H6 125.7
Fe1 C6 H6 124.9
C6 C7 C3 107.8(2)
C6 C7 Fe1 71.17(12)
C3 C7 Fe1 70.89(11)
C6 C7 H7 126.1
C3 C7 H7 126.1
Fe1 C7 H7 123.5
C9 C8 P1 113.39(13)
C9 C8 H8A 108.9
P1 C8 H8A 108.9
C9 C8 H8B 108.9
P1 C8 H8B 108.9
H8A C8 H8B 107.7
C10 C9 C8 114.97(17)
C10 C9 H9A 108.5
C8 C9 H9A 108.5
C10 C9 H9B 108.5
C8 C9 H9B 108.5
H9A C9 H9B 107.5
N1 C10 C9 114.20(17)
N1 C10 H10A 108.7
C9 C10 H10A 108.7
N1 C10 H10B 108.7
C9 C10 H10B 108.7
H10A C10 H10B 107.6
C12 C11 C16 118.42(17)
C12 C11 P1 122.48(14)
C16 C11 P1 119.07(14)
C11 C12 C13 120.62(18)
C11 C12 H12 119.7
C13 C12 H12 119.7
C14 C13 C12 120.30(19)
C14 C13 H13 119.9
C12 C13 H13 119.9
C13 C14 C15 119.83(19)
C13 C14 H14 120.1
C15 C14 H14 120.1
C14 C15 C16 120.01(18)
C14 C15 H15 120.0
C16 C15 H15 120.0
C15 C16 C11 120.82(18)
C15 C16 H16 119.6
C11 C16 H16 119.6
C18 C17 C22 118.83(17)
C18 C17 P1 118.17(14)
C22 C17 P1 122.68(14)
C19 C18 C17 120.52(18)
C19 C18 H18 119.7
C17 C18 H18 119.7
C20 C19 C18 120.0(2)
C20 C19 H19 120.0
C18 C19 H19 120.0
C21 C20 C19 119.83(19)
C21 C20 H20 120.1
C19 C20 H20 120.1
C20 C21 C22 120.45(19)
C20 C21 H21 119.8
C22 C21 H21 119.8
C21 C22 C17 120.35(19)
C21 C22 H22 119.8
C17 C22 H22 119.8
C28 C23 C24 118.07(17)
C28 C23 P2 124.94(15)
C24 C23 P2 116.77(14)
C25 C24 C23 121.22(19)
C25 C24 H24 119.4
C23 C24 H24 119.4
C24 C25 C26 119.8(2)
C24 C25 H25 120.1
C26 C25 H25 120.1
C27 C26 C25 119.76(19)
C27 C26 H26 120.1
C25 C26 H26 120.1
C26 C27 C28 120.6(2)
C26 C27 H27 119.7
C28 C27 H27 119.7
C23 C28 C27 120.59(19)
C23 C28 H28 119.7
C27 C28 H28 119.7
C34 C29 C30 118.28(18)
C34 C29 P2 119.82(15)
C30 C29 P2 121.90(14)
C31 C30 C29 121.45(19)
C31 C30 H30 119.3
C29 C30 H30 119.3
C30 C31 C32 119.3(2)
C30 C31 H31 120.3
C32 C31 H31 120.3
C33 C32 C31 119.9(2)
C33 C32 H32 120.0
C31 C32 H32 120.0
C34 C33 C32 120.4(2)
C34 C33 H33 119.8
C32 C33 H33 119.8
C33 C34 C29 120.6(2)
C33 C34 H34 119.7
C29 C34 H34 119.7
C2 N1 C10 123.77(16)
C17 P1 C11 101.63(8)
C17 P1 C8 103.78(8)
C11 P1 C8 100.93(9)
C17 P1 Fe1 111.42(6)
C11 P1 Fe1 120.59(6)
C8 P1 Fe1 116.24(6)
C29 P2 C23 101.91(8)
C29 P2 C2 100.41(8)
C23 P2 C2 104.97(8)
C1 Fe1 C2 96.01(8)
C1 Fe1 C7 99.92(9)
C2 Fe1 C7 105.58(8)
C1 Fe1 C3 90.70(9)
C2 Fe1 C3 144.79(8)
C7 Fe1 C3 39.24(9)
C1 Fe1 C6 136.65(9)
C2 Fe1 C6 87.22(8)
C7 Fe1 C6 38.79(10)
C3 Fe1 C6 65.07(9)
C1 Fe1 C5 155.23(9)
C2 Fe1 C5 106.84(8)
C7 Fe1 C5 65.20(9)
C3 Fe1 C5 65.11(9)
C6 Fe1 C5 38.62(9)
C1 Fe1 C4 117.71(9)
C2 Fe1 C4 145.83(9)
C7 Fe1 C4 65.33(8)
C3 Fe1 C4 38.66(9)
C6 Fe1 C4 64.96(9)
C5 Fe1 C4 38.99(9)
C1 Fe1 P1 92.34(6)
C2 Fe1 P1 89.85(5)
C7 Fe1 P1 159.00(6)
C3 Fe1 P1 124.45(6)
C6 Fe1 P1 130.96(7)
C5 Fe1 P1 97.06(7)
C4 Fe1 P1 93.89(6)
Cl3 C35 Cl1 113.4(3)
Cl3 C35 Cl2 109.0(3)
Cl1 C35 Cl2 109.9(3)
Cl3 C35 H35 108.1
Cl1 C35 H35 108.1
Cl2 C35 H35 108.1
Cl2B C35B Cl3B 115.6(6)
Cl2B C35B Cl1B 110.4(5)
Cl3B C35B Cl1B 107.1(6)
Cl2B C35B H35B 107.9
Cl3B C35B H35B 107.9
Cl1B C35B H35B 107.9

loop_
_geom_bond_atom_site_label_1
_geom_bond_atom_site_label_2
_geom_bond_distance
C1 O1 1.158(2)
C1 Fe1 1.7325(19)
C2 N1 1.262(2)
C2 P2 1.8852(18)
C2 Fe1 1.9973(18)
C3 C4 1.401(3)
C3 C7 1.412(3)
C3 Fe1 2.1088(19)
C3 H3 0.9500
C4 C5 1.416(3)
C4 Fe1 2.1240(19)
C4 H4 0.9500
C5 C6 1.398(3)
C5 Fe1 2.119(2)
C5 H5 0.9500
C6 C7 1.397(3)
C6 Fe1 2.110(2)
C6 H6 0.9500
C7 Fe1 2.0953(19)
C7 H7 0.9500
C8 C9 1.527(3)
C8 P1 1.8307(19)
C8 H8A 0.9900
C8 H8B 0.9900
C9 C10 1.522(3)
C9 H9A 0.9900
C9 H9B 0.9900
C10 N1 1.469(2)
C10 H10A 0.9900
C10 H10B 0.9900
C11 C12 1.383(3)
C11 C16 1.395(2)
C11 P1 1.8293(18)
C12 C13 1.385(3)
C12 H12 0.9500
C13 C14 1.376(3)
C13 H13 0.9500
C14 C15 1.378(3)
C14 H14 0.9500
C15 C16 1.379(3)
C15 H15 0.9500
C16 H16 0.9500
C17 C18 1.390(3)
C17 C22 1.392(3)
C17 P1 1.8244(18)
C18 C19 1.385(3)
C18 H18 0.9500
C19 C20 1.384(3)
C19 H19 0.9500
C20 C21 1.375(3)
C20 H20 0.9500
C21 C22 1.383(3)
C21 H21 0.9500
C22 H22 0.9500
C23 C28 1.390(3)
C23 C24 1.392(3)
C23 P2 1.8314(18)
C24 C25 1.384(3)
C24 H24 0.9500
C25 C26 1.387(3)
C25 H25 0.9500
C26 C27 1.368(3)
C26 H26 0.9500
C27 C28 1.391(3)
C27 H27 0.9500
C28 H28 0.9500
C29 C34 1.387(3)
C29 C30 1.392(3)
C29 P2 1.8270(19)
C30 C31 1.377(3)
C30 H30 0.9500
C31 C32 1.386(3)
C31 H31 0.9500
C32 C33 1.379(3)
C32 H32 0.9500
C33 C34 1.378(3)
C33 H33 0.9500
C34 H34 0.9500
P1 Fe1 2.1735(6)
C35 Cl3 1.698(6)
C35 Cl1 1.707(5)
C35 Cl2 1.820(6)
C35 H35 1.0000
C35B Cl2B 1.616(10)
C35B Cl3B 1.785(10)
C35B Cl1B 1.801(11)
C35B H35B 1.0000

loop_
_geom_torsion_atom_site_label_1
_geom_torsion_atom_site_label_2
_geom_torsion_atom_site_label_3
_geom_torsion_atom_site_label_4
_geom_torsion
C7 C3 C4 C5 -0.1(2)
Fe1 C3 C4 C5 -60.53(14)
C7 C3 C4 Fe1 60.44(14)
C3 C4 C5 C6 -0.5(2)
Fe1 C4 C5 C6 -60.90(14)
C3 C4 C5 Fe1 60.39(14)
C4 C5 C6 C7 0.9(2)
Fe1 C5 C6 C7 -60.19(14)
C4 C5 C6 Fe1 61.13(14)
C5 C6 C7 C3 -1.0(2)
Fe1 C6 C7 C3 -61.81(14)
C5 C6 C7 Fe1 60.81(14)
C4 C3 C7 C6 0.7(2)
Fe1 C3 C7 C6 61.98(14)
C4 C3 C7 Fe1 -61.32(14)
P1 C8 C9 C10 -64.2(2)
C8 C9 C10 N1 91.4(2)
C16 C11 C12 C13 0.2(3)
P1 C11 C12 C13 -177.80(17)
C11 C12 C13 C14 -0.3(3)
C12 C13 C14 C15 0.2(4)
C13 C14 C15 C16 -0.2(4)
C14 C15 C16 C11 0.1(3)
C12 C11 C16 C15 -0.1(3)
P1 C11 C16 C15 177.95(16)
C22 C17 C18 C19 -0.1(3)
P1 C17 C18 C19 173.57(16)
C17 C18 C19 C20 0.5(3)
C18 C19 C20 C21 -0.2(3)
C19 C20 C21 C22 -0.5(3)
C20 C21 C22 C17 0.8(3)
C18 C17 C22 C21 -0.5(3)
P1 C17 C22 C21 -173.94(16)
C28 C23 C24 C25 -2.3(3)
P2 C23 C24 C25 -177.18(16)
C23 C24 C25 C26 1.8(3)
C24 C25 C26 C27 0.0(3)
C25 C26 C27 C28 -1.3(3)
C24 C23 C28 C27 1.0(3)
P2 C23 C28 C27 175.47(15)
C26 C27 C28 C23 0.7(3)
C34 C29 C30 C31 0.6(3)
P2 C29 C30 C31 179.90(15)
C29 C30 C31 C32 0.3(3)
C30 C31 C32 C33 -0.9(3)
C31 C32 C33 C34 0.7(3)
C32 C33 C34 C29 0.1(3)
C30 C29 C34 C33 -0.7(3)
P2 C29 C34 C33 179.90(16)
P2 C2 N1 C10 -179.75(15)
Fe1 C2 N1 C10 0.6(3)
C9 C10 N1 C2 -81.1(2)
C18 C17 P1 C11 55.14(16)
C22 C17 P1 C11 -131.42(16)
C18 C17 P1 C8 159.61(15)
C22 C17 P1 C8 -26.95(18)
C18 C17 P1 Fe1 -74.57(15)
C22 C17 P1 Fe1 98.87(15)
C12 C11 P1 C17 -133.86(16)
C16 C11 P1 C17 48.15(16)
C12 C11 P1 C8 119.43(17)
C16 C11 P1 C8 -58.56(16)
C12 C11 P1 Fe1 -10.16(19)
C16 C11 P1 Fe1 171.85(12)
C9 C8 P1 C17 -172.16(14)
C9 C8 P1 C11 -67.16(16)
C9 C8 P1 Fe1 65.15(15)
C34 C29 P2 C23 -122.10(15)
C30 C29 P2 C23 58.56(17)
C34 C29 P2 C2 130.00(15)
C30 C29 P2 C2 -49.33(17)
C28 C23 P2 C29 18.45(18)
C24 C23 P2 C29 -167.04(15)
C28 C23 P2 C2 122.78(16)
C24 C23 P2 C2 -62.71(16)
N1 C2 P2 C29 107.38(15)
Fe1 C2 P2 C29 -72.91(10)
N1 C2 P2 C23 1.93(16)
Fe1 C2 P2 C23 -178.35(9)
O1 C1 Fe1 C2 176.5(13)
O1 C1 Fe1 C7 69.5(13)
O1 C1 Fe1 C3 31.1(13)
O1 C1 Fe1 C6 84.2(13)
O1 C1 Fe1 C5 19.1(14)
O1 C1 Fe1 C4 2.2(14)
O1 C1 Fe1 P1 -93.4(13)
N1 C2 Fe1 C1 149.59(19)
P2 C2 Fe1 C1 -30.06(10)
N1 C2 Fe1 C7 -108.33(19)
P2 C2 Fe1 C7 72.02(11)
N1 C2 Fe1 C3 -110.6(2)
P2 C2 Fe1 C3 69.77(17)
N1 C2 Fe1 C6 -73.8(2)
P2 C2 Fe1 C6 106.57(10)
N1 C2 Fe1 C5 -40.1(2)
P2 C2 Fe1 C5 140.27(9)
N1 C2 Fe1 C4 -39.5(3)
P2 C2 Fe1 C4 140.88(12)
N1 C2 Fe1 P1 57.25(18)
P2 C2 Fe1 P1 -122.40(8)
C6 C7 Fe1 C1 163.86(13)
C3 C7 Fe1 C1 -78.79(15)
C6 C7 Fe1 C2 64.70(14)
C3 C7 Fe1 C2 -177.95(13)
C6 C7 Fe1 C3 -117.35(19)
C3 C7 Fe1 C6 117.35(19)
C6 C7 Fe1 C5 -36.98(13)
C3 C7 Fe1 C5 80.37(15)
C6 C7 Fe1 C4 -80.09(14)
C3 C7 Fe1 C4 37.26(14)
C6 C7 Fe1 P1 -71.3(2)
C3 C7 Fe1 P1 46.1(3)
C4 C3 Fe1 C1 -136.79(14)
C7 C3 Fe1 C1 104.91(14)
C4 C3 Fe1 C2 121.72(16)
C7 C3 Fe1 C2 3.4(2)
C4 C3 Fe1 C7 118.3(2)
C4 C3 Fe1 C6 80.44(15)
C7 C3 Fe1 C6 -37.86(14)
C4 C3 Fe1 C5 37.67(14)
C7 C3 Fe1 C5 -80.62(15)
C7 C3 Fe1 C4 -118.3(2)
C4 C3 Fe1 P1 -43.46(16)
C7 C3 Fe1 P1 -161.76(11)
C7 C6 Fe1 C1 -23.50(19)
C5 C6 Fe1 C1 -142.49(15)
C7 C6 Fe1 C2 -119.32(13)
C5 C6 Fe1 C2 121.70(15)
C5 C6 Fe1 C7 -119.0(2)
C7 C6 Fe1 C3 38.29(13)
C5 C6 Fe1 C3 -80.69(15)
C7 C6 Fe1 C5 119.0(2)
C7 C6 Fe1 C4 81.13(14)
C5 C6 Fe1 C4 -37.85(14)
C7 C6 Fe1 P1 153.29(10)
C5 C6 Fe1 P1 34.30(17)
C6 C5 Fe1 C1 93.9(2)
C4 C5 Fe1 C1 -24.0(3)
C6 C5 Fe1 C2 -62.61(15)
C4 C5 Fe1 C2 179.46(12)
C6 C5 Fe1 C7 37.14(14)
C4 C5 Fe1 C7 -80.79(14)
C6 C5 Fe1 C3 80.57(15)
C4 C5 Fe1 C3 -37.36(13)
C4 C5 Fe1 C6 -117.9(2)
C6 C5 Fe1 C4 117.9(2)
C6 C5 Fe1 P1 -154.61(14)
C4 C5 Fe1 P1 87.46(12)
C3 C4 Fe1 C1 50.65(16)
C5 C4 Fe1 C1 168.88(13)
C3 C4 Fe1 C2 -119.16(17)
C5 C4 Fe1 C2 -0.9(2)
C3 C4 Fe1 C7 -37.80(14)
C5 C4 Fe1 C7 80.43(15)
C5 C4 Fe1 C3 118.24(19)
C3 C4 Fe1 C6 -80.74(15)
C5 C4 Fe1 C6 37.50(14)
C3 C4 Fe1 C5 -118.24(19)
C3 C4 Fe1 P1 145.35(13)
C5 C4 Fe1 P1 -96.41(12)
C17 P1 Fe1 C1 79.17(9)
C11 P1 Fe1 C1 -39.75(9)
C8 P1 Fe1 C1 -162.23(9)
C17 P1 Fe1 C2 175.18(8)
C11 P1 Fe1 C2 56.26(8)
C8 P1 Fe1 C2 -66.21(8)
C17 P1 Fe1 C7 -46.8(2)
C11 P1 Fe1 C7 -165.8(2)
C8 P1 Fe1 C7 71.8(2)
C17 P1 Fe1 C3 -13.30(11)
C11 P1 Fe1 C3 -132.21(10)
C8 P1 Fe1 C3 105.31(11)
C17 P1 Fe1 C6 -98.63(11)
C11 P1 Fe1 C6 142.46(11)
C8 P1 Fe1 C6 19.98(11)
C17 P1 Fe1 C5 -77.86(9)
C11 P1 Fe1 C5 163.22(10)
C8 P1 Fe1 C5 40.74(10)
C17 P1 Fe1 C4 -38.81(9)
C11 P1 Fe1 C4 -157.73(10)
C8 P1 Fe1 C4 79.79(10)
